data_7704225
loop_
_publ_author_name
'Gianino, Jacqueline'
'Brown, Seth N.'

_publ_section_title
;
 Highly covalent metal-ligand \p bonding in chelated bis- and
 tris(iminoxolene) complexes of osmium and ruthenium.
;
_journal_issue 21
_journal_name_full 'Dalton transactions (Cambridge, England : 2003)'
_journal_page_first 7015
_journal_page_last 7027
_journal_paper_doi 10.1039/d0dt01287d
_journal_volume 49
_journal_year 2020
_chemical_formula_moiety 'C63 H78 N4 O3 Ru, C6 D6'
_chemical_formula_sum 'C69 H78 D6 N4 O3 Ru'
_chemical_formula_weight 1124.50
_chemical_name_common '(MeClamp)Ru . C6D6'
_chemical_name_systematic
;
 [Tris(2-(3',5'-di-tert-butyl-2'-oxyphenyl)amido-4-
methylphenyl)amine]ruthenium(VI)
;
_space_group_crystal_system orthorhombic
_space_group_IT_number 61
_space_group_name_Hall '-P 2ac 2ab'
_space_group_name_H-M_alt 'P b c a'
_atom_sites_solution_hydrogens mixed
_atom_sites_solution_primary direct
_atom_sites_solution_secondary difmap
_audit_creation_method SHELXL-2013
_audit_update_record
;
2020-04-02 deposited with the CCDC.	2020-04-29 downloaded from the CCDC.
;
_cell_angle_alpha 90
_cell_angle_beta 90
_cell_angle_gamma 90
_cell_formula_units_Z 8
_cell_length_a 25.7596(3)
_cell_length_b 17.4114(2)
_cell_length_c 27.7512(4)
_cell_measurement_reflns_used 9681
_cell_measurement_temperature 120(2)
_cell_measurement_theta_max 71.91
_cell_measurement_theta_min 3.45
_cell_volume 12446.7(3)
_computing_cell_refinement 'Bruker SAINT'
_computing_data_collection 'Bruker APEX2'
_computing_data_reduction 'Bruker SAINT'
_computing_molecular_graphics 'Bruker SHELXTL'
_computing_publication_material 'Bruker SHELXTL'
_computing_structure_refinement 'SHELXL-2013 (Sheldrick, 2013)'
_computing_structure_solution 'SHELXS-97 (Sheldrick 2008)'
_diffrn_ambient_temperature 120(2)
_diffrn_detector_area_resol_mean 8.33
_diffrn_measured_fraction_theta_full 1.000
_diffrn_measured_fraction_theta_max 0.999
_diffrn_measurement_device_type 'Bruker APEX-II CCD'
_diffrn_measurement_method '\f and \w scans'
_diffrn_radiation_type CuK\a
_diffrn_radiation_wavelength 1.54178
_diffrn_reflns_av_R_equivalents 0.0578
_diffrn_reflns_av_unetI/netI 0.0229
_diffrn_reflns_Laue_measured_fraction_full 1.000
_diffrn_reflns_Laue_measured_fraction_max 0.999
_diffrn_reflns_limit_h_max 31
_diffrn_reflns_limit_h_min -31
_diffrn_reflns_limit_k_max 20
_diffrn_reflns_limit_k_min -21
_diffrn_reflns_limit_l_max 34
_diffrn_reflns_limit_l_min -34
_diffrn_reflns_number 218296
_diffrn_reflns_point_group_measured_fraction_full 1.000
_diffrn_reflns_point_group_measured_fraction_max 0.999
_diffrn_reflns_theta_full 67.679
_diffrn_reflns_theta_max 72.153
_diffrn_reflns_theta_min 3.185
_diffrn_source 'fine-focus sealed tube'
_exptl_absorpt_coefficient_mu 2.401
_exptl_absorpt_correction_T_max 0.7536
_exptl_absorpt_correction_T_min 0.6498
_exptl_absorpt_correction_type multi-scan
_exptl_absorpt_process_details
;
Blessing, R. H. (1995) Acta Cryst. A51, 33-38.

Sheldrick, G.M. (2008) SADABS v2008/1. Bruker AXS Inc.
Madison, WI USA.
;
_exptl_crystal_colour blue
_exptl_crystal_density_diffrn 1.200
_exptl_crystal_density_method 'not measured'
_exptl_crystal_description tablet
_exptl_crystal_F_000 4752
_exptl_crystal_recrystallization_method
;
 Crystals were grown by liquid-liquid diffusion of 
acetonitrile into a solution of the complex in C6D6.
;
_exptl_crystal_size_max 0.159
_exptl_crystal_size_mid 0.112
_exptl_crystal_size_min 0.103
_exptl_transmission_factor_max 0.7536
_exptl_transmission_factor_min 0.6498
_refine_diff_density_max 0.631
_refine_diff_density_min -0.564
_refine_diff_density_rms 0.053
_refine_ls_extinction_method none
_refine_ls_goodness_of_fit_ref 1.043
_refine_ls_hydrogen_treatment mixed
_refine_ls_matrix_type full
_refine_ls_number_parameters 1016
_refine_ls_number_reflns 12266
_refine_ls_number_restraints 0
_refine_ls_restrained_S_all 1.043
_refine_ls_R_factor_all 0.0339
_refine_ls_R_factor_gt 0.0297
_refine_ls_shift/su_max 0.001
_refine_ls_shift/su_mean 0.000
_refine_ls_structure_factor_coef Fsqd
_refine_ls_weighting_details 'w=1/[\s^2^(Fo^2^)+(0.0411P)^2^+6.9874P] where P=(Fo^2^+2Fc^2^)/3'
_refine_ls_weighting_scheme calc
_refine_ls_wR_factor_gt 0.0754
_refine_ls_wR_factor_ref 0.0784
_reflns_Friedel_coverage 0.000
_reflns_number_gt 11058
_reflns_number_total 12266
_reflns_threshold_expression 'I > 2\s(I)'
_cod_data_source_file d0dt01287d2.cif
_cod_data_source_block meclampru
_cod_depositor_comments 'Adding full bibliography for 7704222--7704225.cif.'
_cod_database_code 7704225
_shelx_space_group_comment
;
The symmetry employed for this shelxl refinement is uniquely defined
by the following loop, which should always be used as a source of
symmetry information in preference to the above space-group names.
They are only intended as comments.
;
_shelx_estimated_absorpt_t_min 0.701
_shelx_estimated_absorpt_t_max 0.790
_shelxl_version_number 2013-4

loop_
_space_group_symop_operation_xyz
'x, y, z'
'-x+1/2, -y, z+1/2'
'-x, y+1/2, -z+1/2'
'x+1/2, -y+1/2, -z'
'-x, -y, -z'
'x-1/2, y, -z-1/2'
'x, -y-1/2, z-1/2'
'-x-1/2, y-1/2, z'

loop_
_atom_site_label
_atom_site_type_symbol
_atom_site_fract_x
_atom_site_fract_y
_atom_site_fract_z
_atom_site_U_iso_or_equiv
_atom_site_adp_type
_atom_site_occupancy
_atom_site_site_symmetry_order
_atom_site_calc_flag
_atom_site_refinement_flags_posn
_atom_site_refinement_flags_adp
_atom_site_refinement_flags_occupancy
_atom_site_disorder_assembly
_atom_site_disorder_group
Ru Ru 0.39507(2) 0.14785(2) 0.20835(2) 0.01621(5) Uani 1 1 d . . . . .
O1 O 0.37185(4) 0.24643(6) 0.17604(4) 0.0207(2) Uani 1 1 d . . . . .
N1 N 0.32312(5) 0.12062(8) 0.18921(5) 0.0178(3) Uani 1 1 d . . . . .
O2 O 0.47030(4) 0.17866(7) 0.21786(4) 0.0202(2) Uani 1 1 d . . . . .
N2 N 0.42730(5) 0.11286(7) 0.14677(5) 0.0185(3) Uani 1 1 d . . . . .
O3 O 0.37067(4) 0.17942(7) 0.27442(4) 0.0211(2) Uani 1 1 d . . . . .
N3 N 0.40653(5) 0.05120(8) 0.24513(5) 0.0189(3) Uani 1 1 d . . . . .
N10 N 0.36825(5) -0.02084(8) 0.16012(5) 0.0198(3) Uani 1 1 d . . . . .
C11 C 0.32716(6) 0.24170(9) 0.15395(6) 0.0192(3) Uani 1 1 d . . . . .
C12 C 0.29756(6) 0.17275(9) 0.16175(6) 0.0190(3) Uani 1 1 d . . . . .
C13 C 0.24852(7) 0.16236(9) 0.13989(6) 0.0204(3) Uani 1 1 d . . . . .
H13 H 0.2300(8) 0.1160(13) 0.1450(8) 0.027(5) Uiso 1 1 d . . . . .
C14 C 0.22912(6) 0.21848(9) 0.11019(6) 0.0210(3) Uani 1 1 d . . . . .
C15 C 0.25974(7) 0.28548(9) 0.10169(6) 0.0229(3) Uani 1 1 d . . . . .
H15 H 0.2449(8) 0.3260(12) 0.0808(8) 0.025(5) Uiso 1 1 d . . . . .
C16 C 0.30796(6) 0.29893(9) 0.12171(6) 0.0210(3) Uani 1 1 d . . . . .
C17 C 0.34053(7) 0.37028(10) 0.10962(6) 0.0237(3) Uani 1 1 d . . . . .
C18 C 0.17710(7) 0.21089(10) 0.08399(6) 0.0248(3) Uani 1 1 d . . . . .
C21 C 0.50217(6) 0.15719(9) 0.18381(6) 0.0196(3) Uani 1 1 d . . . . .
C22 C 0.47905(6) 0.12146(9) 0.14243(6) 0.0196(3) Uani 1 1 d . . . . .
C23 C 0.50961(7) 0.09524(10) 0.10350(6) 0.0226(3) Uani 1 1 d . . . . .
H23 H 0.4926(8) 0.0717(12) 0.0770(8) 0.025(5) Uiso 1 1 d . . . . .
C24 C 0.56244(7) 0.10347(10) 0.10532(6) 0.0254(3) Uani 1 1 d . . . . .
C25 C 0.58506(7) 0.13808(10) 0.14718(7) 0.0257(3) Uani 1 1 d . . . . .
H25 H 0.6222(8) 0.1442(11) 0.1490(8) 0.021(5) Uiso 1 1 d . . . . .
C26 C 0.55723(7) 0.16432(9) 0.18626(6) 0.0219(3) Uani 1 1 d . . . . .
C27 C 0.58268(7) 0.19587(10) 0.23225(6) 0.0252(3) Uani 1 1 d . . . . .
C28 C 0.59789(7) 0.07342(13) 0.06511(7) 0.0322(4) Uani 1 1 d . . . . .
C31 C 0.36731(6) 0.12309(10) 0.30551(6) 0.0207(3) Uani 1 1 d . . . . .
C32 C 0.38875(7) 0.05060(10) 0.29116(6) 0.0216(3) Uani 1 1 d . . . . .
C33 C 0.38737(8) -0.01327(11) 0.32255(6) 0.0286(4) Uani 1 1 d . . . . .
H33 H 0.4009(8) -0.0611(14) 0.3112(8) 0.031(6) Uiso 1 1 d . . . . .
C34 C 0.36443(9) -0.00577(11) 0.36697(7) 0.0352(4) Uani 1 1 d . . . . .
C35 C 0.34170(8) 0.06580(11) 0.37975(6) 0.0318(4) Uani 1 1 d . . . . .
H35 H 0.3232(9) 0.0712(14) 0.4107(9) 0.036(6) Uiso 1 1 d . . . . .
C36 C 0.34193(7) 0.13017(10) 0.35093(6) 0.0248(3) Uani 1 1 d . . . . .
C37 C 0.31367(7) 0.20437(11) 0.36443(6) 0.0285(4) Uani 1 1 d . . . . .
C38 C 0.35968(12) -0.07225(13) 0.40294(7) 0.0517(7) Uani 1 1 d . . . . .
C111 C 0.32511(6) -0.01962(9) 0.19218(6) 0.0194(3) Uani 1 1 d . . . . .
C112 C 0.30026(6) 0.04981(9) 0.20406(5) 0.0185(3) Uani 1 1 d . . . . .
C113 C 0.25863(6) 0.04942(10) 0.23591(6) 0.0221(3) Uani 1 1 d . . . . .
H113 H 0.2436(8) 0.0984(12) 0.2459(7) 0.021(5) Uiso 1 1 d . . . . .
C114 C 0.24231(7) -0.01860(10) 0.25783(6) 0.0256(3) Uani 1 1 d . . . . .
C115 C 0.26733(7) -0.08696(10) 0.24601(7) 0.0276(4) Uani 1 1 d . . . . .
H115 H 0.2570(9) -0.1343(13) 0.2596(8) 0.031(6) Uiso 1 1 d . . . . .
C116 C 0.30791(7) -0.08755(10) 0.21315(6) 0.0244(3) Uani 1 1 d . . . . .
H116 H 0.3235(9) -0.1343(14) 0.2036(8) 0.029(6) Uiso 1 1 d . . . . .
C117 C 0.19982(9) -0.01712(14) 0.29510(8) 0.0393(5) Uani 1 1 d . . . . .
H11A H 0.1675(13) 0.0052(19) 0.2835(11) 0.065(9) Uiso 1 1 d . . . . .
H11B H 0.1926(12) -0.066(2) 0.3075(11) 0.066(9) Uiso 1 1 d . . . . .
H11C H 0.2079(14) 0.020(2) 0.3212(14) 0.087(11) Uiso 1 1 d . . . . .
C211 C 0.36389(6) 0.02191(9) 0.11687(6) 0.0195(3) Uani 1 1 d . . . . .
C212 C 0.39561(6) 0.08535(10) 0.10839(6) 0.0194(3) Uani 1 1 d . . . . .
C213 C 0.38934(7) 0.12897(10) 0.06680(6) 0.0229(3) Uani 1 1 d . . . . .
H213 H 0.4113(9) 0.1731(13) 0.0626(8) 0.027(5) Uiso 1 1 d . . . . .
C214 C 0.34933(7) 0.11285(10) 0.03451(6) 0.0257(3) Uani 1 1 d . . . . .
C215 C 0.31727(7) 0.05023(10) 0.04357(6) 0.0253(3) Uani 1 1 d . . . . .
H215 H 0.2896(9) 0.0387(13) 0.0217(8) 0.033(6) Uiso 1 1 d . . . . .
C216 C 0.32503(7) 0.00423(10) 0.08391(6) 0.0232(3) Uani 1 1 d . . . . .
H216 H 0.3030(9) -0.0396(13) 0.0900(8) 0.029(5) Uiso 1 1 d . . . . .
C217 C 0.33980(10) 0.16559(14) -0.00751(8) 0.0392(5) Uani 1 1 d . . . . .
H21A H 0.3696(13) 0.1760(19) -0.0233(12) 0.064(9) Uiso 1 1 d . . . . .
H21B H 0.3151(13) 0.1412(18) -0.0314(12) 0.070(10) Uiso 1 1 d . . . . .
H21C H 0.3258(15) 0.213(2) 0.0037(14) 0.098(13) Uiso 1 1 d . . . . .
C131 C 0.41809(6) -0.03941(9) 0.17901(6) 0.0200(3) Uani 1 1 d . . . . .
C132 C 0.43446(6) -0.01065(9) 0.22385(6) 0.0201(3) Uani 1 1 d . . . . .
C133 C 0.48198(7) -0.03374(10) 0.24295(6) 0.0237(3) Uani 1 1 d . . . . .
H133 H 0.4929(8) -0.0127(12) 0.2731(8) 0.026(5) Uiso 1 1 d . . . . .
C134 C 0.51511(7) -0.08152(10) 0.21723(7) 0.0271(4) Uani 1 1 d . . . . .
C135 C 0.50004(7) -0.10526(10) 0.17127(7) 0.0268(4) Uani 1 1 d . . . . .
H135 H 0.5220(9) -0.1372(13) 0.1530(8) 0.029(5) Uiso 1 1 d . . . . .
C136 C 0.45173(7) -0.08579(10) 0.15284(6) 0.0239(3) Uani 1 1 d . . . . .
H136 H 0.4414(9) -0.1050(14) 0.1225(9) 0.036(6) Uiso 1 1 d . . . . .
C137 C 0.56600(8) -0.10692(14) 0.23887(10) 0.0400(5) Uani 1 1 d . . . . .
H13A H 0.5796(11) -0.0710(18) 0.2598(11) 0.057(8) Uiso 1 1 d . . . . .
H13B H 0.5631(13) -0.152(2) 0.2547(13) 0.072(10) Uiso 1 1 d . . . . .
H13C H 0.5908(16) -0.109(2) 0.2152(14) 0.090(12) Uiso 1 1 d . . . . .
C171 C 0.39541(8) 0.34731(13) 0.09341(10) 0.0401(5) Uani 1 1 d . . . . .
H17A H 0.3934(11) 0.3160(19) 0.0645(12) 0.063(9) Uiso 1 1 d . . . . .
H17B H 0.4146(11) 0.3214(18) 0.1174(11) 0.056(8) Uiso 1 1 d . . . . .
H17C H 0.4164(10) 0.3970(15) 0.0858(9) 0.044(7) Uiso 1 1 d . . . . .
C172 C 0.34305(9) 0.42190(12) 0.15422(8) 0.0363(4) Uani 1 1 d . . . . .
H17D H 0.3551(10) 0.3954(15) 0.1798(10) 0.041(7) Uiso 1 1 d . . . . .
H17E H 0.3062(11) 0.4422(15) 0.1625(10) 0.049(7) Uiso 1 1 d . . . . .
H17F H 0.3657(10) 0.4655(15) 0.1464(9) 0.040(6) Uiso 1 1 d . . . . .
C173 C 0.31691(8) 0.41631(11) 0.06777(7) 0.0321(4) Uani 1 1 d . . . . .
H17G H 0.2834(10) 0.4378(15) 0.0765(9) 0.041(6) Uiso 1 1 d . . . . .
H17H H 0.3136(10) 0.3834(16) 0.0388(10) 0.047(7) Uiso 1 1 d . . . . .
H17I H 0.3403(9) 0.4609(14) 0.0602(8) 0.034(6) Uiso 1 1 d . . . . .
C181 C 0.15024(8) 0.13441(11) 0.09493(8) 0.0329(4) Uani 1 1 d . . . . .
H18A H 0.1444(10) 0.1301(14) 0.1301(10) 0.040(6) Uiso 1 1 d . . . . .
H18B H 0.1728(10) 0.0958(15) 0.0841(9) 0.038(6) Uiso 1 1 d . . . . .
H18C H 0.1174(10) 0.1341(14) 0.0784(9) 0.039(6) Uiso 1 1 d . . . . .
C182 C 0.14078(8) 0.27622(12) 0.09900(9) 0.0373(5) Uani 1 1 d . . . . .
H18D H 0.1567(10) 0.3271(16) 0.0940(10) 0.047(7) Uiso 1 1 d . . . . .
H18E H 0.1326(10) 0.2727(15) 0.1331(10) 0.043(7) Uiso 1 1 d . . . . .
H18F H 0.1079(10) 0.2712(15) 0.0817(9) 0.042(7) Uiso 1 1 d . . . . .
C183 C 0.18706(10) 0.21407(15) 0.02941(8) 0.0412(5) Uani 1 1 d . . . . .
H18G H 0.2097(12) 0.1724(19) 0.0198(11) 0.064(9) Uiso 1 1 d . . . . .
H18H H 0.1534(11) 0.2093(16) 0.0121(10) 0.051(7) Uiso 1 1 d . . . . .
H18I H 0.2033(11) 0.2628(17) 0.0207(10) 0.052(7) Uiso 1 1 d . . . . .
C271 C 0.56905(9) 0.14286(13) 0.27466(8) 0.0376(5) Uani 1 1 d . . . . .
H27A H 0.5819(11) 0.1658(16) 0.3051(10) 0.048(7) Uiso 1 1 d . . . . .
H27B H 0.5844(12) 0.0906(19) 0.2700(12) 0.067(9) Uiso 1 1 d . . . . .
H27C H 0.5312(11) 0.1366(15) 0.2798(10) 0.044(7) Uiso 1 1 d . . . . .
C272 C 0.64189(8) 0.19979(13) 0.22786(8) 0.0372(5) Uani 1 1 d . . . . .
H27D H 0.6527(10) 0.2355(16) 0.2021(9) 0.042(7) Uiso 1 1 d . . . . .
H27E H 0.6565(10) 0.2191(15) 0.2587(9) 0.044(7) Uiso 1 1 d . . . . .
H27F H 0.6578(11) 0.1502(16) 0.2210(10) 0.049(8) Uiso 1 1 d . . . . .
C273 C 0.56253(8) 0.27713(11) 0.24221(8) 0.0347(4) Uani 1 1 d . . . . .
H27G H 0.5708(11) 0.3123(17) 0.2138(10) 0.052(8) Uiso 1 1 d . . . . .
H27H H 0.5261(11) 0.2771(16) 0.2487(10) 0.050(7) Uiso 1 1 d . . . . .
H27I H 0.5795(10) 0.2965(15) 0.2698(10) 0.043(7) Uiso 1 1 d . . . . .
C281 C 0.62980(12) 0.1399(2) 0.04425(11) 0.0526(8) Uani 0.899(4) 1 d . . P A 1
H28A H 0.6523(14) 0.160(2) 0.0708(13) 0.064(10) Uiso 0.899(4) 1 d . . P A 1
H28B H 0.6515(13) 0.119(2) 0.0203(13) 0.060(9) Uiso 0.899(4) 1 d . . P A 1
H28C H 0.6054(14) 0.184(2) 0.0285(14) 0.071(11) Uiso 0.899(4) 1 d . . P A 1
C282 C 0.56674(9) 0.03808(19) 0.02309(9) 0.0409(6) Uani 0.899(4) 1 d . . P A 1
H28D H 0.5914(12) 0.0235(18) -0.0016(11) 0.050(8) Uiso 0.899(4) 1 d . . P A 1
H28E H 0.5469(11) -0.0092(17) 0.0345(10) 0.043(7) Uiso 0.899(4) 1 d . . P A 1
H28F H 0.5428(12) 0.0814(18) 0.0082(11) 0.050(8) Uiso 0.899(4) 1 d . . P A 1
C283 C 0.63332(13) 0.0113(2) 0.08549(10) 0.0537(8) Uani 0.899(4) 1 d . . P A 1
H28G H 0.6585(13) -0.0089(19) 0.0603(12) 0.061(9) Uiso 0.899(4) 1 d . . P A 1
H28H H 0.6552(14) 0.032(2) 0.1104(13) 0.066(10) Uiso 0.899(4) 1 d . . P A 1
H28I H 0.6124(14) -0.030(2) 0.1015(14) 0.061(11) Uiso 0.899(4) 1 d . . P A 1
C284 C 0.6046(12) -0.0161(19) 0.0788(10) 0.0526(8) Uani 0.101(4) 1 d . . P A 2
H28J H 0.6276 -0.0408 0.0554 0.063 Uiso 0.101(4) 1 calc R U P A 2
H28K H 0.5706 -0.0413 0.0782 0.063 Uiso 0.101(4) 1 calc R U P A 2
H28L H 0.6196 -0.0205 0.1111 0.063 Uiso 0.101(4) 1 calc R U P A 2
C285 C 0.6555(8) 0.1065(15) 0.0692(8) 0.0409(6) Uani 0.101(4) 1 d . . P A 2
H28M H 0.6768 0.0858 0.0430 0.049 Uiso 0.101(4) 1 calc R U P A 2
H28N H 0.6705 0.0914 0.1003 0.049 Uiso 0.101(4) 1 calc R U P A 2
H28O H 0.6546 0.1627 0.0670 0.049 Uiso 0.101(4) 1 calc R U P A 2
C286 C 0.5768(11) 0.087(2) 0.0201(9) 0.0537(8) Uani 0.101(4) 1 d . . P A 2
H28P H 0.6004 0.0673 -0.0048 0.064 Uiso 0.101(4) 1 calc R U P A 2
H28Q H 0.5719 0.1423 0.0156 0.064 Uiso 0.101(4) 1 calc R U P A 2
H28R H 0.5432 0.0609 0.0175 0.064 Uiso 0.101(4) 1 calc R U P A 2
C371 C 0.35192(9) 0.27158(12) 0.36624(7) 0.0337(4) Uani 1 1 d . . . . .
H37A H 0.3692(10) 0.2785(14) 0.3358(9) 0.039(6) Uiso 1 1 d . . . . .
H37B H 0.3329(10) 0.3200(15) 0.3749(9) 0.040(6) Uiso 1 1 d . . . . .
H37C H 0.3782(10) 0.2613(14) 0.3916(9) 0.038(6) Uiso 1 1 d . . . . .
C372 C 0.27128(9) 0.22086(15) 0.32671(8) 0.0420(5) Uani 1 1 d . . . . .
H37D H 0.2535(11) 0.2713(17) 0.3352(10) 0.054(8) Uiso 1 1 d . . . . .
H37E H 0.2459(11) 0.1765(17) 0.3276(10) 0.051(7) Uiso 1 1 d . . . . .
H37F H 0.2861(10) 0.2260(15) 0.2943(9) 0.044(7) Uiso 1 1 d . . . . .
C373 C 0.28678(9) 0.19800(14) 0.41351(8) 0.0379(5) Uani 1 1 d . . . . .
H37G H 0.2694(10) 0.2490(15) 0.4208(9) 0.043(7) Uiso 1 1 d . . . . .
H37H H 0.3105(10) 0.1866(15) 0.4379(9) 0.041(7) Uiso 1 1 d . . . . .
H37I H 0.2620(10) 0.1561(15) 0.4149(9) 0.040(7) Uiso 1 1 d . . . . .
C381 C 0.38069(13) -0.04763(16) 0.45203(8) 0.0509(6) Uani 1 1 d . . . . .
H38A H 0.3625(12) -0.006(2) 0.4644(12) 0.067(10) Uiso 1 1 d . . . . .
H38B H 0.3801(12) -0.0919(19) 0.4732(11) 0.064(9) Uiso 1 1 d . . . . .
H38C H 0.4182(14) -0.0333(19) 0.4490(12) 0.072(10) Uiso 1 1 d . . . . .
C382 C 0.30080(18) -0.0911(2) 0.40894(13) 0.0879(14) Uani 1 1 d . . . . .
H38D H 0.3001(17) -0.138(2) 0.4281(16) 0.108(14) Uiso 1 1 d . . . . .
H38E H 0.2843(17) -0.104(3) 0.3766(17) 0.112(14) Uiso 1 1 d . . . . .
H38F H 0.282(2) -0.041(4) 0.428(2) 0.19(3) Uiso 1 1 d . . . . .
C383 C 0.3872(3) -0.14328(19) 0.38592(13) 0.112(2) Uani 1 1 d . . . . .
H38G H 0.4293(10) -0.1243(16) 0.3907(10) 0.040(8) Uiso 1 1 d . . . . .
H38H H 0.3804(19) -0.160(3) 0.3568(19) 0.118(17) Uiso 1 1 d . . . . .
H38I H 0.3848(16) -0.183(3) 0.4103(16) 0.109(14) Uiso 1 1 d . . . . .
C71 C 0.5094(2) 0.8735(3) 0.5920(3) 0.151(3) Uani 1 1 d . . . . .
D71 D 0.5133 0.9076 0.6185 0.182 Uiso 1 1 calc R U . . .
C72 C 0.4997(3) 0.9023(5) 0.5450(5) 0.207(6) Uani 1 1 d . . . . .
D72 D 0.4947 0.9555 0.5389 0.249 Uiso 1 1 calc R U . . .
C73 C 0.4978(3) 0.8441(6) 0.5063(4) 0.236(7) Uani 1 1 d . . . . .
D73 D 0.4931 0.8622 0.4743 0.284 Uiso 1 1 calc R U . . .
C74 C 0.50255(14) 0.7606(4) 0.51310(18) 0.122(2) Uani 1 1 d . . . . .
D74 D 0.5007 0.7248 0.4873 0.147 Uiso 1 1 calc R U . . .
C75 C 0.50980(16) 0.7396(3) 0.5598(2) 0.1096(17) Uani 1 1 d . . . . .
D75 D 0.5128 0.6866 0.5675 0.132 Uiso 1 1 calc R U . . .
C76 C 0.51313(17) 0.7969(3) 0.5984(2) 0.1142(18) Uani 1 1 d . . . . .
D76 D 0.5183 0.7786 0.6303 0.137 Uiso 1 1 calc R U . . .

loop_
_atom_site_aniso_label
_atom_site_aniso_U_11
_atom_site_aniso_U_22
_atom_site_aniso_U_33
_atom_site_aniso_U_23
_atom_site_aniso_U_13
_atom_site_aniso_U_12
Ru 0.01747(7) 0.01634(7) 0.01482(7) 0.00058(4) 0.00065(4) 0.00057(4)
O1 0.0201(5) 0.0195(5) 0.0225(5) 0.0024(4) -0.0007(4) 0.0003(4)
N1 0.0184(6) 0.0172(6) 0.0179(6) 0.0012(5) 0.0017(5) 0.0010(5)
O2 0.0200(5) 0.0216(6) 0.0191(5) -0.0020(4) 0.0007(4) 0.0000(4)
N2 0.0213(6) 0.0180(6) 0.0161(6) 0.0014(5) 0.0016(5) 0.0000(5)
O3 0.0241(6) 0.0209(6) 0.0185(5) -0.0008(4) 0.0017(4) 0.0021(4)
N3 0.0204(6) 0.0193(6) 0.0169(6) 0.0006(5) -0.0012(5) 0.0016(5)
N10 0.0211(7) 0.0202(6) 0.0180(6) 0.0013(5) -0.0006(5) 0.0018(5)
C11 0.0212(7) 0.0185(7) 0.0179(7) -0.0008(6) 0.0015(6) 0.0008(6)
C12 0.0223(8) 0.0173(7) 0.0174(7) 0.0001(6) 0.0020(6) 0.0024(6)
C13 0.0224(8) 0.0180(7) 0.0208(7) -0.0013(6) 0.0014(6) 0.0001(6)
C14 0.0224(8) 0.0204(8) 0.0202(7) -0.0040(6) -0.0014(6) 0.0028(6)
C15 0.0274(8) 0.0195(8) 0.0216(8) 0.0017(6) -0.0020(6) 0.0035(6)
C16 0.0259(8) 0.0165(7) 0.0207(7) -0.0004(6) 0.0020(6) 0.0024(6)
C17 0.0259(8) 0.0186(8) 0.0267(8) 0.0041(6) 0.0011(7) 0.0006(6)
C18 0.0262(8) 0.0215(8) 0.0266(8) -0.0024(6) -0.0068(7) 0.0016(6)
C21 0.0214(8) 0.0172(7) 0.0202(7) 0.0021(6) 0.0013(6) 0.0011(6)
C22 0.0213(8) 0.0176(7) 0.0199(7) 0.0033(6) 0.0007(6) 0.0009(6)
C23 0.0252(8) 0.0231(8) 0.0194(8) -0.0009(6) 0.0013(6) 0.0015(6)
C24 0.0246(8) 0.0284(9) 0.0230(8) -0.0011(7) 0.0050(7) 0.0029(7)
C25 0.0187(8) 0.0286(9) 0.0297(9) -0.0010(7) 0.0019(7) 0.0009(6)
C26 0.0226(8) 0.0184(7) 0.0247(8) 0.0001(6) -0.0011(6) 0.0004(6)
C27 0.0219(8) 0.0249(8) 0.0288(9) -0.0049(7) -0.0028(7) -0.0013(6)
C28 0.0239(9) 0.0467(12) 0.0258(9) -0.0067(8) 0.0049(7) 0.0049(8)
C31 0.0230(8) 0.0234(8) 0.0157(7) -0.0014(6) -0.0005(6) -0.0032(6)
C32 0.0261(8) 0.0226(8) 0.0161(8) 0.0004(6) -0.0025(6) -0.0027(6)
C33 0.0443(10) 0.0216(9) 0.0200(8) 0.0008(7) -0.0013(7) -0.0021(7)
C34 0.0598(13) 0.0263(9) 0.0194(8) 0.0028(7) 0.0015(8) -0.0081(9)
C35 0.0443(11) 0.0333(10) 0.0178(8) -0.0027(7) 0.0058(7) -0.0093(8)
C36 0.0270(8) 0.0282(9) 0.0191(8) -0.0046(6) 0.0017(6) -0.0045(7)
C37 0.0285(9) 0.0351(10) 0.0220(8) -0.0078(7) 0.0042(7) -0.0006(7)
C38 0.103(2) 0.0313(11) 0.0205(9) 0.0053(8) 0.0048(11) -0.0129(12)
C111 0.0206(7) 0.0194(8) 0.0182(7) 0.0007(6) -0.0015(6) 0.0002(6)
C112 0.0196(7) 0.0186(8) 0.0174(7) 0.0019(6) -0.0030(6) -0.0023(6)
C113 0.0210(8) 0.0229(8) 0.0223(8) 0.0006(6) 0.0004(6) -0.0003(6)
C114 0.0244(8) 0.0282(9) 0.0242(8) 0.0036(7) 0.0019(7) -0.0042(7)
C115 0.0298(9) 0.0240(9) 0.0289(9) 0.0081(7) -0.0001(7) -0.0065(7)
C116 0.0272(9) 0.0193(8) 0.0267(8) 0.0016(6) -0.0009(7) -0.0005(7)
C117 0.0385(11) 0.0372(11) 0.0423(12) 0.0080(9) 0.0188(9) -0.0041(9)
C211 0.0216(7) 0.0202(7) 0.0168(7) -0.0014(6) 0.0007(6) 0.0043(6)
C212 0.0208(8) 0.0223(8) 0.0150(7) -0.0024(6) 0.0010(6) 0.0038(6)
C213 0.0275(8) 0.0236(8) 0.0176(8) 0.0008(6) 0.0023(6) 0.0026(7)
C214 0.0312(9) 0.0293(9) 0.0165(7) -0.0001(7) -0.0001(6) 0.0079(7)
C215 0.0260(8) 0.0307(9) 0.0192(8) -0.0053(7) -0.0045(6) 0.0052(7)
C216 0.0234(8) 0.0247(8) 0.0214(8) -0.0048(6) -0.0008(6) 0.0007(6)
C217 0.0504(13) 0.0437(12) 0.0236(9) 0.0085(9) -0.0085(9) 0.0024(10)
C131 0.0214(8) 0.0175(7) 0.0211(7) 0.0030(6) -0.0004(6) 0.0004(6)
C132 0.0231(8) 0.0167(7) 0.0204(7) 0.0025(6) 0.0013(6) 0.0014(6)
C133 0.0258(8) 0.0206(8) 0.0248(8) 0.0019(6) -0.0031(7) 0.0003(6)
C134 0.0227(8) 0.0227(8) 0.0358(9) 0.0016(7) -0.0026(7) 0.0014(6)
C135 0.0246(8) 0.0212(8) 0.0346(9) -0.0023(7) 0.0042(7) 0.0039(6)
C136 0.0276(9) 0.0198(8) 0.0242(8) -0.0014(6) 0.0009(7) 0.0007(6)
C137 0.0267(10) 0.0396(12) 0.0538(13) -0.0054(10) -0.0095(9) 0.0086(8)
C171 0.0315(11) 0.0322(11) 0.0566(14) 0.0176(10) 0.0139(9) 0.0043(8)
C172 0.0520(13) 0.0245(9) 0.0323(10) -0.0001(8) -0.0019(9) -0.0132(9)
C173 0.0384(10) 0.0240(9) 0.0339(10) 0.0101(8) -0.0024(8) -0.0019(8)
C181 0.0282(9) 0.0263(9) 0.0442(12) -0.0016(8) -0.0108(8) -0.0020(7)
C182 0.0282(10) 0.0292(10) 0.0545(13) -0.0094(9) -0.0125(9) 0.0067(8)
C183 0.0464(12) 0.0503(13) 0.0271(10) -0.0004(9) -0.0119(9) -0.0052(10)
C271 0.0410(12) 0.0422(12) 0.0296(10) 0.0033(8) -0.0121(9) -0.0074(9)
C272 0.0234(9) 0.0424(12) 0.0459(12) -0.0144(10) -0.0038(8) 0.0006(8)
C273 0.0296(10) 0.0275(9) 0.0469(12) -0.0133(9) -0.0029(9) -0.0018(7)
C281 0.0431(15) 0.074(2) 0.0406(14) -0.0102(14) 0.0211(12) -0.0140(14)
C282 0.0315(11) 0.0615(18) 0.0296(11) -0.0173(11) 0.0042(9) 0.0071(11)
C283 0.0496(17) 0.075(2) 0.0363(13) -0.0155(14) -0.0019(12) 0.0340(16)
C284 0.0431(15) 0.074(2) 0.0406(14) -0.0102(14) 0.0211(12) -0.0140(14)
C285 0.0315(11) 0.0615(18) 0.0296(11) -0.0173(11) 0.0042(9) 0.0071(11)
C286 0.0496(17) 0.075(2) 0.0363(13) -0.0155(14) -0.0019(12) 0.0340(16)
C371 0.0433(11) 0.0296(10) 0.0283(9) -0.0073(7) 0.0083(8) -0.0034(8)
C372 0.0356(11) 0.0566(14) 0.0339(11) -0.0156(10) -0.0019(9) 0.0140(10)
C373 0.0418(11) 0.0434(12) 0.0286(10) -0.0112(8) 0.0131(9) -0.0071(9)
C381 0.0804(19) 0.0447(14) 0.0276(11) 0.0120(10) -0.0058(11) -0.0057(13)
C382 0.125(3) 0.086(3) 0.0530(17) 0.0341(18) -0.0222(19) -0.069(2)
C383 0.258(7) 0.0351(16) 0.0424(17) 0.0190(13) 0.039(3) 0.026(3)
C71 0.084(3) 0.097(4) 0.274(9) 0.068(5) -0.023(4) -0.019(3)
C72 0.111(5) 0.135(6) 0.377(17) 0.112(8) -0.001(8) -0.037(5)
C73 0.081(4) 0.318(12) 0.310(12) 0.274(11) 0.023(6) 0.026(6)
C74 0.0505(19) 0.206(6) 0.110(3) 0.061(4) 0.016(2) 0.003(3)
C75 0.074(3) 0.135(4) 0.120(4) 0.065(3) 0.005(2) -0.007(3)
C76 0.079(3) 0.119(4) 0.144(5) 0.069(4) -0.022(3) 0.000(3)

loop_
_atom_type_symbol
_atom_type_description
_atom_type_scat_dispersion_real
_atom_type_scat_dispersion_imag
_atom_type_scat_source
C C 0.0181 0.0091 'International Tables Vol C Tables 4.2.6.8 and 6.1.1.4'
H H 0.0000 0.0000 'International Tables Vol C Tables 4.2.6.8 and 6.1.1.4'
N N 0.0311 0.0180 'International Tables Vol C Tables 4.2.6.8 and 6.1.1.4'
O O 0.0492 0.0322 'International Tables Vol C Tables 4.2.6.8 and 6.1.1.4'
Ru Ru 0.0552 3.2960 'International Tables Vol C Tables 4.2.6.8 and 6.1.1.4'
D D 0.0000 0.0000 'International Tables Vol C Tables 4.2.6.8 and 6.1.1.4'

loop_
_geom_angle_atom_site_label_1
_geom_angle_atom_site_label_2
_geom_angle_atom_site_label_3
_geom_angle
_geom_angle_site_symmetry_1
_geom_angle_site_symmetry_3
_geom_angle_publ_flag
N1 Ru N3 94.23(5) . . ?
N1 Ru N2 94.95(5) . . ?
N3 Ru N2 96.86(5) . . ?
N1 Ru O3 90.99(5) . . ?
N3 Ru O3 79.06(5) . . ?
N2 Ru O3 173.04(5) . . ?
N1 Ru O1 78.95(5) . . ?
N3 Ru O1 170.66(5) . . ?
N2 Ru O1 90.14(5) . . ?
O3 Ru O1 94.56(5) . . ?
N1 Ru O2 171.89(5) . . ?
N3 Ru O2 90.87(5) . . ?
N2 Ru O2 78.15(5) . . ?
O3 Ru O2 96.17(5) . . ?
O1 Ru O2 96.64(5) . . ?
N1 Ru N10 58.91(4) . . ?
N3 Ru N10 59.11(5) . . ?
N2 Ru N10 57.87(4) . . ?
O3 Ru N10 123.12(4) . . ?
O1 Ru N10 120.82(4) . . ?
O2 Ru N10 119.22(4) . . ?
C11 O1 Ru 114.46(10) . . ?
C12 N1 C112 122.71(13) . . ?
C12 N1 Ru 116.35(11) . . ?
C112 N1 Ru 120.94(10) . . ?
C21 O2 Ru 115.50(10) . . ?
C22 N2 C212 122.52(13) . . ?
C22 N2 Ru 117.03(11) . . ?
C212 N2 Ru 120.30(10) . . ?
C31 O3 Ru 114.59(10) . . ?
C32 N3 C132 123.73(14) . . ?
C32 N3 Ru 116.06(11) . . ?
C132 N3 Ru 120.12(10) . . ?
C211 N10 C111 117.37(13) . . ?
C211 N10 C131 120.17(13) . . ?
C111 N10 C131 118.49(13) . . ?
C211 N10 Ru 83.83(9) . . ?
C111 N10 Ru 84.07(9) . . ?
C131 N10 Ru 82.19(9) . . ?
O1 C11 C16 123.72(14) . . ?
O1 C11 C12 116.68(14) . . ?
C16 C11 C12 119.54(15) . . ?
N1 C12 C13 126.14(15) . . ?
N1 C12 C11 112.70(14) . . ?
C13 C12 C11 121.08(14) . . ?
C14 C13 C12 119.47(15) . . ?
C14 C13 H13 120.9(13) . . ?
C12 C13 H13 119.6(13) . . ?
C13 C14 C15 118.69(15) . . ?
C13 C14 C18 122.86(15) . . ?
C15 C14 C18 118.40(14) . . ?
C16 C15 C14 124.67(15) . . ?
C16 C15 H15 117.5(12) . . ?
C14 C15 H15 117.7(12) . . ?
C15 C16 C11 116.46(15) . . ?
C15 C16 C17 122.73(15) . . ?
C11 C16 C17 120.79(15) . . ?
C172 C17 C16 108.75(14) . . ?
C172 C17 C171 110.53(18) . . ?
C16 C17 C171 110.85(14) . . ?
C172 C17 C173 108.76(16) . . ?
C16 C17 C173 111.74(15) . . ?
C171 C17 C173 106.18(16) . . ?
C14 C18 C182 109.98(14) . . ?
C14 C18 C181 112.12(14) . . ?
C182 C18 C181 108.43(16) . . ?
C14 C18 C183 108.60(15) . . ?
C182 C18 C183 110.09(17) . . ?
C181 C18 C183 107.59(16) . . ?
O2 C21 C26 124.46(15) . . ?
O2 C21 C22 116.24(14) . . ?
C26 C21 C22 119.25(15) . . ?
N2 C22 C23 125.73(15) . . ?
N2 C22 C21 112.78(14) . . ?
C23 C22 C21 121.40(15) . . ?
C24 C23 C22 119.44(16) . . ?
C24 C23 H23 122.2(13) . . ?
C22 C23 H23 118.4(13) . . ?
C23 C24 C25 118.57(15) . . ?
C23 C24 C28 121.94(16) . . ?
C25 C24 C28 119.43(16) . . ?
C26 C25 C24 124.48(16) . . ?
C26 C25 H25 116.0(12) . . ?
C24 C25 H25 119.5(12) . . ?
C25 C26 C21 116.83(15) . . ?
C25 C26 C27 123.40(15) . . ?
C21 C26 C27 119.69(15) . . ?
C272 C27 C273 108.09(16) . . ?
C272 C27 C271 108.38(17) . . ?
C273 C27 C271 109.83(17) . . ?
C272 C27 C26 112.00(15) . . ?
C273 C27 C26 109.60(15) . . ?
C271 C27 C26 108.91(15) . . ?
C283 C28 C281 110.8(2) . . ?
C286 C28 C24 111.4(10) . . ?
C283 C28 C24 109.18(17) . . ?
C281 C28 C24 109.63(18) . . ?
C283 C28 C282 108.0(2) . . ?
C281 C28 C282 107.1(2) . . ?
C24 C28 C282 112.09(16) . . ?
C286 C28 C285 111.6(17) . . ?
C24 C28 C285 112.2(7) . . ?
C286 C28 C284 114.8(18) . . ?
C24 C28 C284 102.8(9) . . ?
C285 C28 C284 103.5(14) . . ?
O3 C31 C36 123.26(16) . . ?
O3 C31 C32 116.79(14) . . ?
C36 C31 C32 119.90(15) . . ?
N3 C32 C33 126.51(16) . . ?
N3 C32 C31 112.62(15) . . ?
C33 C32 C31 120.77(15) . . ?
C34 C33 C32 119.30(17) . . ?
C34 C33 H33 122.4(14) . . ?
C32 C33 H33 118.2(14) . . ?
C33 C34 C35 118.97(17) . . ?
C33 C34 C38 123.15(19) . . ?
C35 C34 C38 117.81(18) . . ?
C36 C35 C34 124.54(16) . . ?
C36 C35 H35 115.5(14) . . ?
C34 C35 H35 120.0(14) . . ?
C35 C36 C31 116.43(16) . . ?
C35 C36 C37 122.91(16) . . ?
C31 C36 C37 120.53(16) . . ?
C36 C37 C371 110.34(15) . . ?
C36 C37 C373 111.83(17) . . ?
C371 C37 C373 108.49(15) . . ?
C36 C37 C372 109.19(15) . . ?
C371 C37 C372 109.65(18) . . ?
C373 C37 C372 107.28(17) . . ?
C383 C38 C381 110.1(3) . . ?
C383 C38 C34 112.3(2) . . ?
C381 C38 C34 109.90(18) . . ?
C383 C38 C382 108.6(4) . . ?
C381 C38 C382 108.0(2) . . ?
C34 C38 C382 107.8(2) . . ?
C116 C111 C112 119.20(15) . . ?
C116 C111 N10 119.83(15) . . ?
C112 C111 N10 120.95(14) . . ?
C113 C112 C111 119.72(15) . . ?
C113 C112 N1 120.42(14) . . ?
C111 C112 N1 119.14(14) . . ?
C112 C113 C114 120.91(16) . . ?
C112 C113 H113 118.8(12) . . ?
C114 C113 H113 119.8(12) . . ?
C115 C114 C113 118.87(16) . . ?
C115 C114 C117 120.84(17) . . ?
C113 C114 C117 120.24(17) . . ?
C116 C115 C114 120.65(16) . . ?
C116 C115 H115 118.0(14) . . ?
C114 C115 H115 121.4(14) . . ?
C115 C116 C111 120.59(16) . . ?
C115 C116 H116 120.7(14) . . ?
C111 C116 H116 118.6(14) . . ?
C114 C117 H11A 113.7(18) . . ?
C114 C117 H11B 112(2) . . ?
H11A C117 H11B 108(3) . . ?
C114 C117 H11C 111(2) . . ?
H11A C117 H11C 99(3) . . ?
H11B C117 H11C 111(3) . . ?
C216 C211 C212 119.09(15) . . ?
C216 C211 N10 119.87(15) . . ?
C212 C211 N10 120.87(14) . . ?
C213 C212 C211 120.32(15) . . ?
C213 C212 N2 120.21(15) . . ?
C211 C212 N2 118.42(14) . . ?
C212 C213 C214 120.61(16) . . ?
C212 C213 H213 117.9(13) . . ?
C214 C213 H213 121.2(13) . . ?
C215 C214 C213 118.73(16) . . ?
C215 C214 C217 121.45(17) . . ?
C213 C214 C217 119.73(18) . . ?
C214 C215 C216 120.77(16) . . ?
C214 C215 H215 119.5(14) . . ?
C216 C215 H215 119.7(14) . . ?
C211 C216 C215 120.36(16) . . ?
C211 C216 H216 118.9(13) . . ?
C215 C216 H216 120.7(13) . . ?
C214 C217 H21A 111(2) . . ?
C214 C217 H21B 110.8(18) . . ?
H21A C217 H21B 107(3) . . ?
C214 C217 H21C 110(2) . . ?
H21A C217 H21C 108(3) . . ?
H21B C217 H21C 110(3) . . ?
C136 C131 C132 118.85(15) . . ?
C136 C131 N10 120.13(15) . . ?
C132 C131 N10 121.01(14) . . ?
C133 C132 C131 119.83(15) . . ?
C133 C132 N3 120.30(15) . . ?
C131 C132 N3 119.02(14) . . ?
C134 C133 C132 121.14(16) . . ?
C134 C133 H133 119.9(13) . . ?
C132 C133 H133 118.7(13) . . ?
C133 C134 C135 118.43(16) . . ?
C133 C134 C137 120.32(18) . . ?
C135 C134 C137 121.25(18) . . ?
C136 C135 C134 120.93(16) . . ?
C136 C135 H135 119.1(14) . . ?
C134 C135 H135 119.9(14) . . ?
C135 C136 C131 120.58(16) . . ?
C135 C136 H136 119.7(14) . . ?
C131 C136 H136 119.7(15) . . ?
C134 C137 H13A 112.4(18) . . ?
C134 C137 H13B 112(2) . . ?
H13A C137 H13B 108(3) . . ?
C134 C137 H13C 109(2) . . ?
H13A C137 H13C 102(3) . . ?
H13B C137 H13C 112(3) . . ?
C17 C171 H17A 109.8(18) . . ?
C17 C171 H17B 113.6(18) . . ?
H17A C171 H17B 110(3) . . ?
C17 C171 H17C 108.7(14) . . ?
H17A C171 H17C 109(2) . . ?
H17B C171 H17C 105(2) . . ?
C17 C172 H17D 110.6(16) . . ?
C17 C172 H17E 109.9(15) . . ?
H17D C172 H17E 108(2) . . ?
C17 C172 H17F 107.4(15) . . ?
H17D C172 H17F 112(2) . . ?
H17E C172 H17F 109(2) . . ?
C17 C173 H17G 111.4(15) . . ?
C17 C173 H17H 110.2(16) . . ?
H17G C173 H17H 110(2) . . ?
C17 C173 H17I 108.9(13) . . ?
H17G C173 H17I 107(2) . . ?
H17H C173 H17I 109(2) . . ?
C18 C181 H18A 109.3(15) . . ?
C18 C181 H18B 106.2(15) . . ?
H18A C181 H18B 111(2) . . ?
C18 C181 H18C 107.9(15) . . ?
H18A C181 H18C 110(2) . . ?
H18B C181 H18C 113(2) . . ?
C18 C182 H18D 112.1(16) . . ?
C18 C182 H18E 110.5(16) . . ?
H18D C182 H18E 107(2) . . ?
C18 C182 H18F 109.3(15) . . ?
H18D C182 H18F 112(2) . . ?
H18E C182 H18F 107(2) . . ?
C18 C183 H18G 110.1(19) . . ?
C18 C183 H18H 109.1(16) . . ?
H18G C183 H18H 109(2) . . ?
C18 C183 H18I 110.2(16) . . ?
H18G C183 H18I 109(2) . . ?
H18H C183 H18I 109(2) . . ?
C27 C271 H27A 109.5(16) . . ?
C27 C271 H27B 110.9(19) . . ?
H27A C271 H27B 110(2) . . ?
C27 C271 H27C 113.7(15) . . ?
H27A C271 H27C 104(2) . . ?
H27B C271 H27C 108(2) . . ?
C27 C272 H27D 111.5(15) . . ?
C27 C272 H27E 108.9(15) . . ?
H27D C272 H27E 108(2) . . ?
C27 C272 H27F 113.3(17) . . ?
H27D C272 H27F 107(2) . . ?
H27E C272 H27F 108(2) . . ?
C27 C273 H27G 110.1(16) . . ?
C27 C273 H27H 111.5(16) . . ?
H27G C273 H27H 111(2) . . ?
C27 C273 H27I 108.6(16) . . ?
H27G C273 H27I 108(2) . . ?
H27H C273 H27I 108(2) . . ?
C28 C281 H28A 108(2) . . ?
C28 C281 H28B 107(2) . . ?
H28A C281 H28B 108(3) . . ?
C28 C281 H28C 112.2(19) . . ?
H28A C281 H28C 112(3) . . ?
H28B C281 H28C 109(3) . . ?
C28 C282 H28D 107.3(18) . . ?
C28 C282 H28E 110.3(16) . . ?
H28D C282 H28E 110(2) . . ?
C28 C282 H28F 108.3(17) . . ?
H28D C282 H28F 107(2) . . ?
H28E C282 H28F 114(2) . . ?
C28 C283 H28G 111.9(19) . . ?
C28 C283 H28H 111(2) . . ?
H28G C283 H28H 104(3) . . ?
C28 C283 H28I 110(2) . . ?
H28G C283 H28I 114(3) . . ?
H28H C283 H28I 105(3) . . ?
C28 C284 H28J 109.5 . . ?
C28 C284 H28K 109.5 . . ?
H28J C284 H28K 109.5 . . ?
C28 C284 H28L 109.5 . . ?
H28J C284 H28L 109.5 . . ?
H28K C284 H28L 109.5 . . ?
C28 C285 H28M 109.5 . . ?
C28 C285 H28N 109.5 . . ?
H28M C285 H28N 109.5 . . ?
C28 C285 H28O 109.5 . . ?
H28M C285 H28O 109.5 . . ?
H28N C285 H28O 109.5 . . ?
C28 C286 H28P 109.5 . . ?
C28 C286 H28Q 109.5 . . ?
H28P C286 H28Q 109.5 . . ?
C28 C286 H28R 109.5 . . ?
H28P C286 H28R 109.5 . . ?
H28Q C286 H28R 109.5 . . ?
C37 C371 H37A 111.4(15) . . ?
C37 C371 H37B 109.7(14) . . ?
H37A C371 H37B 109(2) . . ?
C37 C371 H37C 108.9(14) . . ?
H37A C371 H37C 109(2) . . ?
H37B C371 H37C 108(2) . . ?
C37 C372 H37D 108.7(16) . . ?
C37 C372 H37E 107.5(16) . . ?
H37D C372 H37E 111(2) . . ?
C37 C372 H37F 111.3(15) . . ?
H37D C372 H37F 108(2) . . ?
H37E C372 H37F 110(2) . . ?
C37 C373 H37G 108.3(14) . . ?
C37 C373 H37H 111.4(16) . . ?
H37G C373 H37H 109(2) . . ?
C37 C373 H37I 112.8(15) . . ?
H37G C373 H37I 111(2) . . ?
H37H C373 H37I 104(2) . . ?
C38 C381 H38A 112(2) . . ?
C38 C381 H38B 108.2(19) . . ?
H38A C381 H38B 113(3) . . ?
C38 C381 H38C 109.6(19) . . ?
H38A C381 H38C 109(3) . . ?
H38B C381 H38C 105(3) . . ?
C38 C382 H38D 105(3) . . ?
C38 C382 H38E 111(2) . . ?
H38D C382 H38E 107(3) . . ?
C38 C382 H38F 108(3) . . ?
H38D C382 H38F 112(4) . . ?
H38E C382 H38F 114(4) . . ?
C38 C383 H38G 99.9(14) . . ?
C38 C383 H38H 118(3) . . ?
H38G C383 H38H 113(4) . . ?
C38 C383 H38I 110(3) . . ?
H38G C383 H38I 101(3) . . ?
H38H C383 H38I 113(4) . . ?
C76 C71 C72 118.8(8) . . ?
C76 C71 D71 120.6 . . ?
C72 C71 D71 120.6 . . ?
C71 C72 C73 115.6(7) . . ?
C71 C72 D72 122.2 . . ?
C73 C72 D72 122.2 . . ?
C74 C73 C72 125.5(7) . . ?
C74 C73 D73 117.2 . . ?
C72 C73 D73 117.2 . . ?
C75 C74 C73 113.6(7) . . ?
C75 C74 D74 123.2 . . ?
C73 C74 D74 123.2 . . ?
C74 C75 C76 121.4(6) . . ?
C74 C75 D75 119.3 . . ?
C76 C75 D75 119.3 . . ?
C71 C76 C75 124.9(6) . . ?
C71 C76 D76 117.6 . . ?
C75 C76 D76 117.6 . . ?

loop_
_geom_bond_atom_site_label_1
_geom_bond_atom_site_label_2
_geom_bond_distance
_geom_bond_site_symmetry_2
_geom_bond_publ_flag
Ru N1 1.9856(13) . ?
Ru N3 1.9902(13) . ?
Ru N2 1.9951(13) . ?
Ru O3 2.0149(11) . ?
Ru O1 2.0269(11) . ?
Ru O2 2.0280(11) . ?
Ru N10 3.3008(14) . ?
O1 C11 1.307(2) . ?
N1 C12 1.356(2) . ?
N1 C112 1.427(2) . ?
O2 C21 1.306(2) . ?
N2 C22 1.347(2) . ?
N2 C212 1.425(2) . ?
O3 C31 1.309(2) . ?
N3 C32 1.357(2) . ?
N3 C132 1.423(2) . ?
N10 C211 1.417(2) . ?
N10 C111 1.424(2) . ?
N10 C131 1.424(2) . ?
C11 C16 1.428(2) . ?
C11 C12 1.439(2) . ?
C12 C13 1.413(2) . ?
C13 C14 1.372(2) . ?
C13 H13 0.95(2) . ?
C14 C15 1.428(2) . ?
C14 C18 1.530(2) . ?
C15 C16 1.381(2) . ?
C15 H15 0.99(2) . ?
C16 C17 1.536(2) . ?
C17 C172 1.531(3) . ?
C17 C171 1.536(3) . ?
C17 C173 1.537(2) . ?
C18 C182 1.531(2) . ?
C18 C181 1.531(3) . ?
C18 C183 1.537(3) . ?
C21 C26 1.426(2) . ?
C21 C22 1.435(2) . ?
C22 C23 1.412(2) . ?
C23 C24 1.370(2) . ?
C23 H23 0.95(2) . ?
C24 C25 1.432(3) . ?
C24 C28 1.534(2) . ?
C25 C26 1.378(2) . ?
C25 H25 0.96(2) . ?
C26 C27 1.537(2) . ?
C27 C272 1.532(2) . ?
C27 C273 1.532(3) . ?
C27 C271 1.536(3) . ?
C28 C286 1.38(2) . ?
C28 C283 1.524(3) . ?
C28 C281 1.534(4) . ?
C28 C282 1.544(3) . ?
C28 C285 1.60(2) . ?
C28 C284 1.61(3) . ?
C31 C36 1.425(2) . ?
C31 C32 1.434(2) . ?
C32 C33 1.413(2) . ?
C33 C34 1.373(3) . ?
C33 H33 0.96(2) . ?
C34 C35 1.422(3) . ?
C34 C38 1.533(3) . ?
C35 C36 1.377(3) . ?
C35 H35 0.99(2) . ?
C36 C37 1.529(2) . ?
C37 C371 1.531(3) . ?
C37 C373 1.532(2) . ?
C37 C372 1.540(3) . ?
C38 C383 1.502(4) . ?
C38 C381 1.527(3) . ?
C38 C382 1.561(5) . ?
C111 C116 1.390(2) . ?
C111 C112 1.407(2) . ?
C112 C113 1.390(2) . ?
C113 C114 1.396(2) . ?
C113 H113 0.98(2) . ?
C114 C115 1.393(3) . ?
C114 C117 1.506(2) . ?
C115 C116 1.387(3) . ?
C115 H115 0.95(2) . ?
C116 H116 0.95(2) . ?
C117 H11A 0.97(3) . ?
C117 H11B 0.93(3) . ?
C117 H11C 0.99(4) . ?
C211 C216 1.391(2) . ?
C211 C212 1.394(2) . ?
C212 C213 1.391(2) . ?
C213 C214 1.394(2) . ?
C213 H213 0.96(2) . ?
C214 C215 1.391(3) . ?
C214 C217 1.504(2) . ?
C215 C216 1.391(2) . ?
C215 H215 0.96(2) . ?
C216 H216 0.97(2) . ?
C217 H21A 0.90(3) . ?
C217 H21B 1.01(3) . ?
C217 H21C 0.96(4) . ?
C131 C136 1.389(2) . ?
C131 C132 1.406(2) . ?
C132 C133 1.393(2) . ?
C133 C134 1.389(3) . ?
C133 H133 0.96(2) . ?
C134 C135 1.396(3) . ?
C134 C137 1.508(3) . ?
C135 C136 1.387(3) . ?
C135 H135 0.94(2) . ?
C136 H136 0.94(2) . ?
C137 H13A 0.92(3) . ?
C137 H13B 0.90(4) . ?
C137 H13C 0.92(4) . ?
C171 H17A 0.97(3) . ?
C171 H17B 0.94(3) . ?
C171 H17C 1.04(3) . ?
C172 H17D 0.90(3) . ?
C172 H17E 1.04(3) . ?
C172 H17F 0.98(3) . ?
C173 H17G 0.97(3) . ?
C173 H17H 0.99(3) . ?
C173 H17I 1.00(2) . ?
C181 H18A 0.99(3) . ?
C181 H18B 0.94(3) . ?
C181 H18C 0.96(3) . ?
C182 H18D 0.99(3) . ?
C182 H18E 0.97(3) . ?
C182 H18F 0.98(3) . ?
C183 H18G 0.97(3) . ?
C183 H18H 1.00(3) . ?
C183 H18I 0.98(3) . ?
C271 H27A 0.99(3) . ?
C271 H27B 1.00(3) . ?
C271 H27C 0.99(3) . ?
C272 H27D 0.99(3) . ?
C272 H27E 1.00(3) . ?
C272 H27F 0.98(3) . ?
C273 H27G 1.02(3) . ?
C273 H27H 0.95(3) . ?
C273 H27I 0.94(3) . ?
C281 H28A 1.00(4) . ?
C281 H28B 0.94(4) . ?
C281 H28C 1.09(4) . ?
C282 H28D 0.97(3) . ?
C282 H28E 1.02(3) . ?
C282 H28F 1.06(3) . ?
C283 H28G 1.02(3) . ?
C283 H28H 0.96(4) . ?
C283 H28I 1.00(4) . ?
C284 H28J 0.9800 . ?
C284 H28K 0.9800 . ?
C284 H28L 0.9800 . ?
C285 H28M 0.9800 . ?
C285 H28N 0.9800 . ?
C285 H28O 0.9800 . ?
C286 H28P 0.9800 . ?
C286 H28Q 0.9800 . ?
C286 H28R 0.9800 . ?
C371 H37A 0.96(3) . ?
C371 H37B 1.00(3) . ?
C371 H37C 0.99(3) . ?
C372 H37D 1.02(3) . ?
C372 H37E 1.01(3) . ?
C372 H37F 0.98(3) . ?
C373 H37G 1.01(3) . ?
C373 H37H 0.93(3) . ?
C373 H37I 0.97(3) . ?
C381 H38A 0.93(3) . ?
C381 H38B 0.97(3) . ?
C381 H38C 1.00(3) . ?
C382 H38D 0.98(4) . ?
C382 H38E 1.02(5) . ?
C382 H38F 1.13(6) . ?
C383 H38G 1.14(3) . ?
C383 H38H 0.88(5) . ?
C383 H38I 0.97(5) . ?
C71 C76 1.350(7) . ?
C71 C72 1.419(12) . ?
C71 D71 0.9500 . ?
C72 C73 1.478(15) . ?
C72 D72 0.9500 . ?
C73 C74 1.471(11) . ?
C73 D73 0.9500 . ?
C74 C75 1.359(6) . ?
C74 D74 0.9500 . ?
C75 C76 1.467(7) . ?
C75 D75 0.9500 . ?
C76 D76 0.9500 . ?
